data_2213666
loop_
_publ_author_name
'Gejihu De'

_publ_section_title
;<i>catena</i>-Poly[[[bis(2-methyl-1<i>H</i>-imidazole)copper(II)]-\m-1,4-cyclohexanedicarboxylato-\k^2^<i>O</i>,<i>O</i>']
 monohydrate]
;
_journal_coeditor_code BG2052
_journal_issue 6
_journal_name_full 'Acta Crystallographica Section E'
_journal_page_first m1748
_journal_page_last m1749
_journal_paper_doi 10.1107/S1600536807023628
_journal_volume 63
_journal_year 2007
_chemical_formula_iupac '[Cu (C8 H10 O4) (C4 H6 N2)2], H2 O'
_chemical_formula_moiety 'C16 H22 Cu N4 O4, H2 O'
_chemical_formula_sum 'C16 H24 Cu N4 O5'
_chemical_formula_weight 415.93
_chemical_name_systematic
;
<i>catena</i>-Poly[[[bis(2-methyl-1<i>H</i>-imidazole)copper(II)]
-\m-1,4-cyclohexanedicarboxylato-\k^2^<i>O</i>,<i>O</i>'] monohydrate]
;
_space_group_IT_number 9
_symmetry_cell_setting monoclinic
_symmetry_space_group_name_Hall 'C -2yc'
_symmetry_space_group_name_H-M 'C 1 c 1'
_atom_sites_solution_hydrogens geom
_atom_sites_solution_primary direct
_atom_sites_solution_secondary difmap
_audit_creation_method SHELXL-97
_cell_angle_alpha 90.00
_cell_angle_beta 96.03(3)
_cell_angle_gamma 90.00
_cell_formula_units_Z 4
_cell_length_a 13.179(3)
_cell_length_b 11.897(2)
_cell_length_c 12.314(3)
_cell_measurement_reflns_used 8581
_cell_measurement_temperature 293(2)
_cell_measurement_theta_max 27.46
_cell_measurement_theta_min 3.21
_cell_volume 1920.0(7)
_computing_cell_refinement PROCESS-AUTO
_computing_data_collection 'PROCESS-AUTO (Rigaku, 1998)'
_computing_data_reduction PROCESS-AUTO
_computing_molecular_graphics 'SHELXTL-Plus (Sheldrick, 1990)'
_computing_publication_material SHELXL97
_computing_structure_refinement 'SHELXL97 (Sheldrick, 1997)'
_computing_structure_solution 'SHELXS97 (Sheldrick, 1997)'
_diffrn_ambient_temperature 293(2)
_diffrn_detector_area_resol_mean 10.0
_diffrn_measured_fraction_theta_full 0.998
_diffrn_measured_fraction_theta_max 0.998
_diffrn_measurement_device_type 'Rigaku R-AXIS RAPID'
_diffrn_measurement_method '\w scan'
_diffrn_radiation_monochromator graphite
_diffrn_radiation_source 'rotating anode'
_diffrn_radiation_type MoK\a
_diffrn_radiation_wavelength 0.71073
_diffrn_reflns_av_R_equivalents 0.0193
_diffrn_reflns_av_sigmaI/netI 0.0342
_diffrn_reflns_limit_h_max 17
_diffrn_reflns_limit_h_min -17
_diffrn_reflns_limit_k_max 15
_diffrn_reflns_limit_k_min -15
_diffrn_reflns_limit_l_max 15
_diffrn_reflns_limit_l_min -15
_diffrn_reflns_number 9070
_diffrn_reflns_theta_full 25.00
_diffrn_reflns_theta_max 27.46
_diffrn_reflns_theta_min 3.11
_diffrn_standards_decay_% 0
_diffrn_standards_interval_count 0
_diffrn_standards_number 0
_exptl_absorpt_coefficient_mu 1.171
_exptl_absorpt_correction_T_max 0.758
_exptl_absorpt_correction_T_min 0.713
_exptl_absorpt_correction_type multi-scan
_exptl_absorpt_process_details '(ABSCOR; Higashi, 1995)'
_exptl_crystal_colour blue
_exptl_crystal_density_diffrn 1.439
_exptl_crystal_density_method 'not measured'
_exptl_crystal_description block
_exptl_crystal_F_000 868
_exptl_crystal_size_max 0.28
_exptl_crystal_size_mid 0.27
_exptl_crystal_size_min 0.24
_refine_diff_density_max 0.216
_refine_diff_density_min -0.207
_refine_ls_abs_structure_details 'Flack (1983), 1655 Friedel pairs'
_refine_ls_abs_structure_Flack 0.011(10)
_refine_ls_extinction_method none
_refine_ls_goodness_of_fit_ref 1.088
_refine_ls_hydrogen_treatment mixed
_refine_ls_matrix_type full
_refine_ls_number_parameters 245
_refine_ls_number_reflns 3853
_refine_ls_number_restraints 5
_refine_ls_restrained_S_all 1.088
_refine_ls_R_factor_all 0.0265
_refine_ls_R_factor_gt 0.0238
_refine_ls_shift/su_max 0.000
_refine_ls_shift/su_mean 0.000
_refine_ls_structure_factor_coef Fsqd
_refine_ls_weighting_details 'calc w=1/[\s^2^(Fo^2^)+(0.0309P)^2^+0.0676P] where P=(Fo^2^+2Fc^2^)/3'
_refine_ls_weighting_scheme calc
_refine_ls_wR_factor_gt 0.0576
_refine_ls_wR_factor_ref 0.0586
_reflns_number_gt 3592
_reflns_number_total 3853
_reflns_threshold_expression I>2\s(I)
_cod_data_source_file bg2052.cif
_cod_data_source_block I
_cod_depositor_comments
;
The following automatic conversions were performed:
'_symmetry_cell_setting' value 'Monoclinic' changed to 'monoclinic'
according to '/home/saulius/struct/CIF-dictionaries/cif_core.dic'
dictionary named 'cif_core.dic' version 2.4.1 from 2010-06-29.

Automatic conversion script
Id: cif_fix_enum 1527 2010-12-29 10:47:43Z saulius 

The following automatic conversions were performed:

'_symmetry_cell_setting' value 'Monoclinic' changed to 'monoclinic'
according to /home/saulius/struct/CIF-dictionaries/cif_core.dic
dictionary named 'cif_core.dic' version 2.4.1 from 2010-06-29.

Automatic conversion script
Id: cif_fix_values 1715 2011-07-08 13:25:40Z adriana 
;
_cod_original_cell_volume 1920.1(7)
_cod_original_sg_symbol_H-M 'C c'
_cod_database_code 2213666
_cod_database_fobs_code 2213666

loop_
_symmetry_equiv_pos_as_xyz
'x, y, z'
'x, -y, z+1/2'
'x+1/2, y+1/2, z'
'x+1/2, -y+1/2, z+1/2'

loop_
_atom_site_type_symbol
_atom_site_label
_atom_site_fract_x
_atom_site_fract_y
_atom_site_fract_z
_atom_site_U_iso_or_equiv
_atom_site_adp_type
_atom_site_calc_flag
_atom_site_refinement_flags
_atom_site_occupancy
C C1 0.19772(16) 0.23174(15) 0.28646(19) 0.0282(4) Uani d . 1
C C2 0.30024(17) 0.25386(14) 0.2433(2) 0.0329(5) Uani d . 1
H H2A 0.2942 0.3261 0.2050 0.039 Uiso calc R 1
C C3 0.38580(18) 0.26687(17) 0.3369(2) 0.0396(5) Uani d . 1
H H3A 0.3637 0.3182 0.3909 0.047 Uiso calc R 1
H H3B 0.4453 0.2993 0.3086 0.047 Uiso calc R 1
C C4 0.41519(17) 0.15402(17) 0.39159(18) 0.0373(5) Uani d . 1
H H4A 0.4715 0.1651 0.4479 0.045 Uiso calc R 1
H H4B 0.3578 0.1247 0.4260 0.045 Uiso calc R 1
C C5 0.44610(15) 0.06954(15) 0.30770(16) 0.0278(4) Uani d . 1
H H5 0.5051 0.1011 0.2762 0.033 Uiso calc R 1
C C6 0.36148(17) 0.05469(16) 0.21444(17) 0.0326(4) Uani d . 1
H H6A 0.3029 0.0197 0.2422 0.039 Uiso calc R 1
H H6B 0.3850 0.0052 0.1598 0.039 Uiso calc R 1
C C7 0.32944(18) 0.16732(18) 0.16160(17) 0.0370(5) Uani d . 1
H H7A 0.3853 0.1966 0.1246 0.044 Uiso calc R 1
H H7B 0.2718 0.1552 0.1071 0.044 Uiso calc R 1
C C8 0.47826(14) -0.04401(15) 0.35574(16) 0.0281(4) Uani d . 1
C C9 0.10618(19) 0.22595(19) 0.6122(2) 0.0377(5) Uani d . 1
H H9 0.1056 0.3037 0.6201 0.045 Uiso calc R 1
C C10 0.1344(2) 0.1525(2) 0.69177(18) 0.0445(6) Uani d . 1
H H10 0.1569 0.1691 0.7641 0.053 Uiso calc R 1
C C11 0.09062(17) 0.06032(17) 0.54026(17) 0.0346(4) Uani d . 1
C C12 0.0745(3) -0.0340(2) 0.4619(2) 0.0602(8) Uani d . 1
H H12A 0.0586 -0.1010 0.5002 0.090 Uiso calc R 1
H H12B 0.1354 -0.0458 0.4270 0.090 Uiso calc R 1
H H12C 0.0190 -0.0162 0.4078 0.090 Uiso calc R 1
C C13 -0.15859(19) 0.1245(2) 0.43684(19) 0.0414(5) Uani d . 1
H H13 -0.1426 0.1338 0.5117 0.050 Uiso calc R 1
C C14 -0.23970(19) 0.0679(2) 0.3894(2) 0.0466(6) Uani d . 1
H H14 -0.2896 0.0317 0.4246 0.056 Uiso calc R 1
C C15 -0.15176(16) 0.13368(17) 0.26216(17) 0.0337(4) Uani d . 1
C C16 -0.1217(2) 0.1605(3) 0.15148(18) 0.0561(7) Uani d . 1
H H16A -0.1682 0.1248 0.0969 0.084 Uiso calc R 1
H H16B -0.0538 0.1336 0.1459 0.084 Uiso calc R 1
H H16C -0.1238 0.2404 0.1405 0.084 Uiso calc R 1
N N1 0.07791(14) 0.16816(14) 0.51644(14) 0.0318(4) Uani d . 1
N N2 0.12344(16) 0.04764(15) 0.64560(15) 0.0392(4) Uani d . 1
H H2 0.1356 -0.0153 0.6788 0.047 Uiso calc R 1
N N3 -0.10236(13) 0.16677(14) 0.35673(14) 0.0316(4) Uani d . 1
N N4 -0.23445(14) 0.07396(16) 0.28022(16) 0.0395(4) Uani d . 1
H H4 -0.2772 0.0444 0.2308 0.047 Uiso calc R 1
O O1 0.13847(12) 0.15720(12) 0.24666(14) 0.0410(4) Uani d . 1
O O2 0.17380(11) 0.29511(12) 0.36217(13) 0.0352(3) Uani d . 1
O O1W 0.61751(13) 0.03906(15) 0.63232(14) 0.0424(4) Uani d D 1
O O3 0.48379(11) -0.12457(11) 0.28814(11) 0.0329(3) Uani d . 1
O O4 0.49861(13) -0.05853(13) 0.45594(12) 0.0434(4) Uani d . 1
Cu Cu1 0.03143(3) 0.246810(16) 0.37949(3) 0.02601(6) Uani d . 1
H HW11 0.5812(18) 0.015(2) 0.5807(15) 0.034(6) Uiso d D 1
H HW12 0.5816(18) 0.0736(19) 0.6717(17) 0.038(7) Uiso d D 1

loop_
_atom_site_aniso_label
_atom_site_aniso_U_11
_atom_site_aniso_U_22
_atom_site_aniso_U_33
_atom_site_aniso_U_12
_atom_site_aniso_U_13
_atom_site_aniso_U_23
C1 0.0256(10) 0.0215(8) 0.0373(11) 0.0054(7) 0.0011(8) 0.0044(8)
C2 0.0296(11) 0.0242(9) 0.0456(12) 0.0057(7) 0.0081(9) 0.0061(8)
C3 0.0290(11) 0.0260(9) 0.0640(16) -0.0004(8) 0.0063(10) -0.0086(10)
C4 0.0340(12) 0.0330(10) 0.0428(12) 0.0073(8) -0.0061(9) -0.0122(9)
C5 0.0235(10) 0.0260(8) 0.0335(10) 0.0018(7) 0.0009(8) -0.0001(8)
C6 0.0350(11) 0.0295(9) 0.0321(10) 0.0095(8) -0.0021(8) -0.0033(8)
C7 0.0375(12) 0.0393(11) 0.0344(10) 0.0117(9) 0.0052(9) 0.0064(9)
C8 0.0213(10) 0.0298(9) 0.0323(10) 0.0017(7) -0.0013(8) 0.0020(8)
C9 0.0404(13) 0.0341(9) 0.0370(12) -0.0006(9) -0.0032(9) -0.0015(9)
C10 0.0533(15) 0.0444(12) 0.0335(11) 0.0018(10) -0.0062(10) 0.0007(10)
C11 0.0345(12) 0.0303(10) 0.0377(11) -0.0027(8) -0.0016(9) 0.0052(9)
C12 0.087(2) 0.0346(12) 0.0555(16) -0.0004(13) -0.0105(15) -0.0039(12)
C13 0.0446(14) 0.0477(12) 0.0329(10) -0.0109(10) 0.0085(9) 0.0005(10)
C14 0.0381(13) 0.0501(13) 0.0522(14) -0.0147(10) 0.0077(11) 0.0042(12)
C15 0.0295(11) 0.0382(10) 0.0323(10) 0.0006(8) -0.0028(8) -0.0032(9)
C16 0.0512(16) 0.086(2) 0.0310(11) -0.0052(14) 0.0015(11) -0.0031(13)
N1 0.0335(9) 0.0281(8) 0.0325(8) -0.0024(7) -0.0029(7) 0.0039(7)
N2 0.0431(11) 0.0339(9) 0.0389(10) 0.0014(8) -0.0041(8) 0.0122(8)
N3 0.0285(9) 0.0347(8) 0.0311(9) -0.0054(7) 0.0004(7) 0.0009(7)
N4 0.0316(10) 0.0413(9) 0.0435(10) -0.0056(7) -0.0062(8) -0.0044(9)
O1 0.0329(8) 0.0346(7) 0.0563(10) -0.0038(6) 0.0080(7) -0.0166(7)
O2 0.0315(8) 0.0306(7) 0.0444(9) -0.0022(6) 0.0088(6) -0.0087(7)
O1W 0.0373(9) 0.0517(9) 0.0370(9) 0.0068(8) -0.0016(7) -0.0061(8)
O3 0.0413(9) 0.0244(6) 0.0320(7) 0.0060(6) -0.0015(6) 0.0018(6)
O4 0.0574(11) 0.0431(8) 0.0283(7) 0.0119(7) -0.0022(7) -0.0007(7)
Cu1 0.02640(10) 0.02329(9) 0.02761(10) -0.00107(9) -0.00064(7) 0.00362(9)

loop_
_atom_type_symbol
_atom_type_description
_atom_type_scat_dispersion_real
_atom_type_scat_dispersion_imag
_atom_type_scat_source
C C 0.0033 0.0016 'International Tables Vol C Tables 4.2.6.8 and 6.1.1.4'
H H 0.0000 0.0000 'International Tables Vol C Tables 4.2.6.8 and 6.1.1.4'
N N 0.0061 0.0033 'International Tables Vol C Tables 4.2.6.8 and 6.1.1.4'
O O 0.0106 0.0060 'International Tables Vol C Tables 4.2.6.8 and 6.1.1.4'
Cu Cu 0.3201 1.2651 'International Tables Vol C Tables 4.2.6.8 and 6.1.1.4'

loop_
_geom_angle_atom_site_label_1
_geom_angle_atom_site_label_2
_geom_angle_atom_site_label_3
_geom_angle_site_symmetry_1
_geom_angle_site_symmetry_3
_geom_angle
_geom_angle_publ_flag
O1 C1 O2 . . 121.3(2) ?
O1 C1 C2 . . 121.78(19) ?
O2 C1 C2 . . 116.89(18) ?
C7 C2 C1 . . 114.17(18) ?
C7 C2 C3 . . 110.44(18) ?
C1 C2 C3 . . 111.4(2) ?
C7 C2 H2A . . 106.8 ?
C1 C2 H2A . . 106.8 ?
C3 C2 H2A . . 106.8 ?
C2 C3 C4 . . 111.95(17) ?
C2 C3 H3A . . 109.2 ?
C4 C3 H3A . . 109.2 ?
C2 C3 H3B . . 109.2 ?
C4 C3 H3B . . 109.2 ?
H3A C3 H3B . . 107.9 ?
C5 C4 C3 . . 110.6(2) ?
C5 C4 H4A . . 109.5 ?
C3 C4 H4A . . 109.5 ?
C5 C4 H4B . . 109.5 ?
C3 C4 H4B . . 109.5 ?
H4A C4 H4B . . 108.1 ?
C8 C5 C6 . . 110.05(15) ?
C8 C5 C4 . . 113.94(17) ?
C6 C5 C4 . . 111.09(16) ?
C8 C5 H5 . . 107.1 ?
C6 C5 H5 . . 107.1 ?
C4 C5 H5 . . 107.1 ?
C5 C6 C7 . . 111.49(17) ?
C5 C6 H6A . . 109.3 ?
C7 C6 H6A . . 109.3 ?
C5 C6 H6B . . 109.3 ?
C7 C6 H6B . . 109.3 ?
H6A C6 H6B . . 108.0 ?
C2 C7 C6 . . 112.96(17) ?
C2 C7 H7A . . 109.0 ?
C6 C7 H7A . . 109.0 ?
C2 C7 H7B . . 109.0 ?
C6 C7 H7B . . 109.0 ?
H7A C7 H7B . . 107.8 ?
O4 C8 O3 . . 121.34(17) ?
O4 C8 C5 . . 122.11(17) ?
O3 C8 C5 . . 116.55(16) ?
C10 C9 N1 . . 109.24(19) ?
C10 C9 H9 . . 125.4 ?
N1 C9 H9 . . 125.4 ?
C9 C10 N2 . . 106.37(19) ?
C9 C10 H10 . . 126.8 ?
N2 C10 H10 . . 126.8 ?
N1 C11 N2 . . 110.27(19) ?
N1 C11 C12 . . 125.7(2) ?
N2 C11 C12 . . 124.0(2) ?
C11 C12 H12A . . 109.5 ?
C11 C12 H12B . . 109.5 ?
H12A C12 H12B . . 109.5 ?
C11 C12 H12C . . 109.5 ?
H12A C12 H12C . . 109.5 ?
H12B C12 H12C . . 109.5 ?
C14 C13 N3 . . 109.4(2) ?
C14 C13 H13 . . 125.3 ?
N3 C13 H13 . . 125.3 ?
C13 C14 N4 . . 106.5(2) ?
C13 C14 H14 . . 126.8 ?
N4 C14 H14 . . 126.8 ?
N3 C15 N4 . . 110.06(19) ?
N3 C15 C16 . . 125.6(2) ?
N4 C15 C16 . . 124.31(19) ?
C15 C16 H16A . . 109.5 ?
C15 C16 H16B . . 109.5 ?
H16A C16 H16B . . 109.5 ?
C15 C16 H16C . . 109.5 ?
H16A C16 H16C . . 109.5 ?
H16B C16 H16C . . 109.5 ?
C11 N1 C9 . . 106.06(17) ?
C11 N1 Cu1 . . 132.18(14) ?
C9 N1 Cu1 . . 121.75(14) ?
C11 N2 C10 . . 108.04(18) ?
C11 N2 H2 . . 126.0 ?
C10 N2 H2 . . 126.0 ?
C15 N3 C13 . . 105.40(18) ?
C15 N3 Cu1 . . 127.33(15) ?
C13 N3 Cu1 . . 127.01(14) ?
C15 N4 C14 . . 108.68(18) ?
C15 N4 H4 . . 125.7 ?
C14 N4 H4 . . 125.7 ?
C1 O2 Cu1 . . 102.54(13) ?
HW11 O1W HW12 . . 108(2) ?
C8 O3 Cu1 . 3_545 104.38(12) ?
O3 Cu1 N1 3_455 . 155.96(6) y
O3 Cu1 O2 3_455 . 87.82(7) y
N1 Cu1 O2 . . 90.97(8) y
O3 Cu1 N3 3_455 . 93.83(7) y
N1 Cu1 N3 . . 94.84(7) y
O2 Cu1 N3 . . 161.53(7) y

loop_
_geom_bond_atom_site_label_1
_geom_bond_atom_site_label_2
_geom_bond_site_symmetry_2
_geom_bond_distance
_geom_bond_publ_flag
C1 O1 . 1.247(2) ?
C1 O2 . 1.264(3) ?
C1 C2 . 1.526(3) ?
C2 C7 . 1.517(3) ?
C2 C3 . 1.533(4) ?
C2 H2A . 0.9800 ?
C3 C4 . 1.534(3) ?
C3 H3A . 0.9700 ?
C3 H3B . 0.9700 ?
C4 C5 . 1.527(3) ?
C4 H4A . 0.9700 ?
C4 H4B . 0.9700 ?
C5 C8 . 1.517(3) ?
C5 C6 . 1.525(3) ?
C5 H5 . 0.9800 ?
C6 C7 . 1.530(3) ?
C6 H6A . 0.9700 ?
C6 H6B . 0.9700 ?
C7 H7A . 0.9700 ?
C7 H7B . 0.9700 ?
C8 O4 . 1.247(2) ?
C8 O3 . 1.277(2) ?
C9 C10 . 1.336(3) ?
C9 N1 . 1.382(3) ?
C9 H9 . 0.9300 ?
C10 N2 . 1.372(3) ?
C10 H10 . 0.9300 ?
C11 N1 . 1.323(3) ?
C11 N2 . 1.332(3) ?
C11 C12 . 1.480(3) ?
C12 H12A . 0.9600 ?
C12 H12B . 0.9600 ?
C12 H12C . 0.9600 ?
C13 C14 . 1.344(3) ?
C13 N3 . 1.389(3) ?
C13 H13 . 0.9300 ?
C14 N4 . 1.356(3) ?
C14 H14 . 0.9300 ?
C15 N3 . 1.333(3) ?
C15 N4 . 1.339(3) ?
C15 C16 . 1.493(3) ?
C16 H16A . 0.9600 ?
C16 H16B . 0.9600 ?
C16 H16C . 0.9600 ?
Cu1 N1 . 1.9692(17) y
N2 H2 . 0.8600 ?
Cu1 N3 . 1.9976(18) y
N4 H4 . 0.8600 ?
Cu1 O2 . 1.9951(16) y
O1W HW11 . 0.807(16) ?
O1W HW12 . 0.822(16) ?
Cu1 O3 3_455 1.9627(14) y

loop_
_geom_hbond_atom_site_label_D
_geom_hbond_atom_site_label_H
_geom_hbond_atom_site_label_A
_geom_hbond_site_symmetry_A
_geom_hbond_distance_DH
_geom_hbond_distance_HA
_geom_hbond_distance_DA
_geom_hbond_angle_DHA
O1W HW11 O4 . 0.807(16) 1.989(16) 2.794(2) 174(2)
O1W HW12 O3 2 0.822(16) 2.115(17) 2.921(2) 167(2)
N2 H2 O1 2 0.86 1.88 2.734(2) 170.3
N4 H4 O1W 2_454 0.86 2.01 2.861(2) 171.8
